data_7212908
loop_
_publ_author_name
'Ma, Ning'
'Jiang, Bo'
'Zhang, Ge'
'Tu, Shu-Jiang'
'Wever, Walter'
'Li, Guigen'

_publ_section_title
;
 New multicomponent domino reactions (MDRs) in water: highly chemo-,
 regio- and stereoselective synthesis of
 spiro{[1,3]dioxanopyridine}-4,6-diones and pyrazolo[3,4-b]pyridines
;
_journal_issue 8
_journal_name_full 'Green Chemistry'
_journal_page_first 1357
_journal_paper_doi 10.1039/c0gc00073f
_journal_volume 12
_journal_year 2010
_chemical_formula_sum 'C26 H26 F2 N2 O6 S'
_chemical_formula_weight 532.55
_chemical_name_systematic
;
?
;
_space_group_IT_number 14
_symmetry_cell_setting monoclinic
_symmetry_space_group_name_Hall '-P 2ybc'
_symmetry_space_group_name_H-M 'P 1 21/c 1'
_atom_sites_solution_hydrogens geom
_atom_sites_solution_primary direct
_atom_sites_solution_secondary difmap
_audit_creation_method SHELXL-97
_cell_angle_alpha 90.00
_cell_angle_beta 90.5380(10)
_cell_angle_gamma 90.00
_cell_formula_units_Z 4
_cell_length_a 14.6241(13)
_cell_length_b 20.681(2)
_cell_length_c 8.7450(11)
_cell_measurement_reflns_used 1028
_cell_measurement_temperature 298(2)
_cell_measurement_theta_max 27.353
_cell_measurement_theta_min 2.529
_cell_volume 2644.7(5)
_computing_cell_refinement 'Bruker SMART'
_computing_data_collection 'Bruker SMART'
_computing_data_reduction 'Bruker SHELXTL'
_computing_molecular_graphics 'Bruker SHELXTL'
_computing_publication_material 'Bruker SHELXTL'
_computing_structure_refinement 'SHELXL-97 (Sheldrick, 1997)'
_computing_structure_solution 'SHELXS-97 (Sheldrick, 1990)'
_diffrn_ambient_temperature 298(2)
_diffrn_measured_fraction_theta_full 0.991
_diffrn_measured_fraction_theta_max 0.991
_diffrn_measurement_device_type 'CCD area detector'
_diffrn_measurement_method 'phi and omega scans'
_diffrn_radiation_monochromator graphite
_diffrn_radiation_source 'fine-focus sealed tube'
_diffrn_radiation_type MoK\a
_diffrn_radiation_wavelength 0.71073
_diffrn_reflns_av_R_equivalents 0.1601
_diffrn_reflns_av_sigmaI/netI 0.2023
_diffrn_reflns_limit_h_max 17
_diffrn_reflns_limit_h_min -17
_diffrn_reflns_limit_k_max 24
_diffrn_reflns_limit_k_min -22
_diffrn_reflns_limit_l_max 9
_diffrn_reflns_limit_l_min -10
_diffrn_reflns_number 13700
_diffrn_reflns_theta_full 25.02
_diffrn_reflns_theta_max 25.02
_diffrn_reflns_theta_min 1.39
_exptl_absorpt_coefficient_mu 0.179
_exptl_absorpt_correction_T_max 0.9876
_exptl_absorpt_correction_T_min 0.9634
_exptl_absorpt_correction_type multi-scan
_exptl_absorpt_process_details sadabs
_exptl_crystal_colour colorless
_exptl_crystal_density_diffrn 1.337
_exptl_crystal_density_method 'not measured'
_exptl_crystal_description prism
_exptl_crystal_F_000 1112
_exptl_crystal_size_max 0.21
_exptl_crystal_size_mid 0.13
_exptl_crystal_size_min 0.07
_refine_diff_density_max 0.398
_refine_diff_density_min -0.230
_refine_diff_density_rms 0.053
_refine_ls_extinction_method none
_refine_ls_goodness_of_fit_ref 1.038
_refine_ls_hydrogen_treatment constr
_refine_ls_matrix_type full
_refine_ls_number_parameters 344
_refine_ls_number_reflns 4637
_refine_ls_number_restraints 0
_refine_ls_restrained_S_all 1.038
_refine_ls_R_factor_all 0.2589
_refine_ls_R_factor_gt 0.0896
_refine_ls_shift/su_max 0.001
_refine_ls_shift/su_mean 0.000
_refine_ls_structure_factor_coef Fsqd
_refine_ls_weighting_details 'calc w=1/[\s^2^(Fo^2^)+(0.0389P)^2^+0.0000P] where P=(Fo^2^+2Fc^2^)/3'
_refine_ls_weighting_scheme calc
_refine_ls_wR_factor_gt 0.1396
_refine_ls_wR_factor_ref 0.1761
_reflns_number_gt 1527
_reflns_number_total 4637
_reflns_threshold_expression >2sigma(I)
_cod_data_source_file c0gc00073f.txt
_cod_data_source_block 100201a
_cod_depositor_comments
;
The following automatic conversions were performed:

'_symmetry_cell_setting' value 'Monoclinic' changed to 'monoclinic'
according to /home/saulius/struct/CIF-dictionaries/cif_core.dic
dictionary named 'cif_core.dic' version 2.4.2 from 2011-04-26.

Automatic conversion script
Id: cif_fix_values 1891 2012-01-12 08:04:46Z andrius 
;
_cod_original_sg_symbol_H-M P2(1)/c
_cod_database_code 7212908

loop_
_symmetry_equiv_pos_as_xyz
'x, y, z'
'-x, y+1/2, -z+1/2'
'-x, -y, -z'
'x, -y-1/2, z-1/2'

loop_
_atom_site_label
_atom_site_type_symbol
_atom_site_fract_x
_atom_site_fract_y
_atom_site_fract_z
_atom_site_U_iso_or_equiv
_atom_site_adp_type
_atom_site_occupancy
_atom_site_symmetry_multiplicity
_atom_site_calc_flag
_atom_site_refinement_flags
_atom_site_disorder_assembly
_atom_site_disorder_group
S1 S 0.4334(2) 0.26806(15) 0.7387(5) 0.1037(16) Uani 0.882(9) 1 d P A 1
S1' S 0.4363(16) 0.2353(11) 0.608(4) 0.104(12) Uani 0.118(9) 1 d P A 2
F1 F 0.0945(3) 0.7421(2) 0.1612(5) 0.143(2) Uani 1 1 d . . .
F2 F 0.1198(3) 0.3295(2) 1.0907(5) 0.1274(17) Uani 1 1 d . . .
N1 N 0.4655(3) 0.4745(3) 0.2098(6) 0.0649(15) Uani 1 1 d . . .
N2 N 0.3660(3) 0.4345(2) 0.5630(6) 0.0621(14) Uani 1 1 d . . .
H2 H 0.3713 0.3935 0.5764 0.075 Uiso 1 1 calc R . .
O1 O 0.4488(3) 0.43048(18) 0.3329(5) 0.0605(12) Uani 1 1 d . . .
O2 O 0.1018(3) 0.5123(2) 0.5676(5) 0.0746(14) Uani 1 1 d . . .
O3 O 0.1534(3) 0.5845(2) 0.7618(5) 0.0788(14) Uani 1 1 d . . .
O4 O 0.1928(2) 0.46331(18) 0.4143(4) 0.0524(11) Uani 1 1 d . . .
O5 O 0.2965(3) 0.60564(19) 0.8003(5) 0.0641(13) Uani 1 1 d . . .
O6 O 0.4344(4) 0.3079(2) 0.5967(6) 0.1147(19) Uani 1 1 d . . .
C1 C 0.4400(4) 0.5845(3) 0.1406(7) 0.078(2) Uani 1 1 d . . .
H1A H 0.4960 0.5792 0.0856 0.116 Uiso 1 1 calc R . .
H1B H 0.4429 0.6235 0.2000 0.116 Uiso 1 1 calc R . .
H1C H 0.3897 0.5870 0.0695 0.116 Uiso 1 1 calc R . .
C2 C 0.4266(4) 0.5277(3) 0.2452(8) 0.0642(19) Uani 1 1 d . . .
C3 C 0.3797(4) 0.5241(3) 0.3877(8) 0.0543(17) Uani 1 1 d . . .
C4 C 0.3961(4) 0.4635(3) 0.4352(8) 0.0569(17) Uani 1 1 d . . .
C5 C 0.3255(4) 0.5709(3) 0.4811(6) 0.0471(15) Uani 1 1 d . . .
H5 H 0.3692 0.5966 0.5410 0.057 Uiso 1 1 calc R . .
C6 C 0.2662(4) 0.5307(3) 0.5987(6) 0.0424(15) Uani 1 1 d . . .
C7 C 0.3252(4) 0.4749(3) 0.6749(7) 0.0495(16) Uani 1 1 d . . .
H7 H 0.3749 0.4956 0.7328 0.059 Uiso 1 1 calc R . .
C8 C 0.1860(4) 0.5005(3) 0.5179(7) 0.0466(16) Uani 1 1 d . . .
C9 C 0.2415(5) 0.5765(3) 0.7266(7) 0.0493(17) Uani 1 1 d . . .
C10 C 0.0759(4) 0.5582(3) 0.6796(8) 0.0581(18) Uani 1 1 d . . .
C11 C 0.0282(4) 0.6129(3) 0.6016(7) 0.073(2) Uani 1 1 d . . .
H11A H 0.0677 0.6314 0.5263 0.110 Uiso 1 1 calc R . .
H11B H 0.0127 0.6453 0.6757 0.110 Uiso 1 1 calc R . .
H11C H -0.0265 0.5973 0.5527 0.110 Uiso 1 1 calc R . .
C12 C 0.0198(4) 0.5228(3) 0.7931(7) 0.078(2) Uani 1 1 d . . .
H12A H -0.0335 0.5054 0.7432 0.117 Uiso 1 1 calc R . .
H12B H 0.0014 0.5520 0.8724 0.117 Uiso 1 1 calc R . .
H12C H 0.0552 0.4883 0.8368 0.117 Uiso 1 1 calc R . .
C13 C 0.2672(4) 0.6178(3) 0.3891(8) 0.0524(16) Uani 1 1 d . . .
C14 C 0.2594(4) 0.6813(3) 0.4345(7) 0.0627(19) Uani 1 1 d . . .
H14 H 0.2924 0.6959 0.5191 0.075 Uiso 1 1 calc R . .
C15 C 0.2025(6) 0.7236(3) 0.3548(10) 0.081(2) Uani 1 1 d . . .
H15 H 0.1987 0.7669 0.3832 0.097 Uiso 1 1 calc R . .
C16 C 0.1530(6) 0.7009(4) 0.2357(11) 0.082(2) Uani 1 1 d . . .
C17 C 0.1609(5) 0.6396(4) 0.1818(8) 0.077(2) Uani 1 1 d . . .
H17 H 0.1286 0.6262 0.0953 0.093 Uiso 1 1 calc R . .
C18 C 0.2182(4) 0.5980(3) 0.2589(8) 0.0601(18) Uani 1 1 d . . .
H18 H 0.2246 0.5557 0.2240 0.072 Uiso 1 1 calc R . .
C19 C 0.2710(4) 0.4345(3) 0.7866(7) 0.0504(16) Uani 1 1 d . . .
C20 C 0.2732(4) 0.4491(3) 0.9397(8) 0.0638(19) Uani 1 1 d . . .
H20 H 0.3099 0.4828 0.9747 0.077 Uiso 1 1 calc R . .
C21 C 0.2217(5) 0.4141(4) 1.0428(8) 0.079(2) Uani 1 1 d . . .
H21 H 0.2233 0.4241 1.1465 0.094 Uiso 1 1 calc R . .
C22 C 0.1684(6) 0.3646(4) 0.9889(11) 0.080(2) Uani 1 1 d . . .
C23 C 0.1651(5) 0.3486(3) 0.8395(10) 0.078(2) Uani 1 1 d . . .
H23 H 0.1289 0.3144 0.8055 0.094 Uiso 1 1 calc R . .
C24 C 0.2167(4) 0.3841(3) 0.7379(7) 0.0624(18) Uani 1 1 d . . .
H24 H 0.2146 0.3737 0.6344 0.075 Uiso 1 1 calc R . .
C25 C 0.3483(6) 0.2121(3) 0.7214(11) 0.132(3) Uani 1 1 d . . .
H25A H 0.2901 0.2332 0.7284 0.198 Uiso 0.882(9) 1 calc PR A 1
H25B H 0.3542 0.1808 0.8020 0.198 Uiso 0.882(9) 1 calc PR A 1
H25C H 0.3528 0.1908 0.6243 0.198 Uiso 0.882(9) 1 calc PR A 1
H25D H 0.3110 0.2487 0.7472 0.198 Uiso 0.118(9) 1 d PR A 2
H25E H 0.3724 0.1929 0.8133 0.198 Uiso 0.118(9) 1 d PR A 2
H25F H 0.3120 0.1809 0.6671 0.198 Uiso 0.118(9) 1 d PR A 2
C26 C 0.5263(5) 0.2182(3) 0.7249(11) 0.134(3) Uani 1 1 d . . .
H26A H 0.5813 0.2433 0.7342 0.201 Uiso 0.882(9) 1 calc PR A 1
H26B H 0.5251 0.1968 0.6275 0.201 Uiso 0.882(9) 1 calc PR A 1
H26C H 0.5247 0.1866 0.8052 0.201 Uiso 0.882(9) 1 calc PR A 1
H26D H 0.5754 0.2479 0.7058 0.201 Uiso 0.118(9) 1 d PR A 2
H26E H 0.5464 0.1749 0.7046 0.201 Uiso 0.118(9) 1 d PR A 2
H26F H 0.5081 0.2216 0.8298 0.201 Uiso 0.118(9) 1 d PR A 2

loop_
_atom_site_aniso_label
_atom_site_aniso_U_11
_atom_site_aniso_U_22
_atom_site_aniso_U_33
_atom_site_aniso_U_23
_atom_site_aniso_U_13
_atom_site_aniso_U_12
S1 0.135(3) 0.0567(18) 0.119(3) 0.010(2) -0.0306(19) -0.0052(17)
S1' 0.14(2) 0.057(14) 0.12(3) 0.010(15) -0.031(16) -0.005(12)
F1 0.177(5) 0.124(4) 0.129(4) 0.057(3) 0.030(4) 0.082(3)
F2 0.161(4) 0.112(3) 0.111(4) 0.033(3) 0.072(3) -0.003(3)
N1 0.073(4) 0.064(4) 0.058(4) -0.013(3) 0.012(3) 0.004(3)
N2 0.070(4) 0.052(3) 0.065(4) -0.003(3) 0.009(3) 0.006(3)
O1 0.063(3) 0.048(3) 0.070(3) -0.012(3) 0.011(3) 0.013(2)
O2 0.048(3) 0.092(3) 0.084(3) -0.050(3) 0.001(3) 0.006(2)
O3 0.052(3) 0.109(4) 0.075(3) -0.052(3) 0.004(3) 0.005(3)
O4 0.055(3) 0.056(3) 0.045(3) -0.012(2) 0.007(2) -0.005(2)
O5 0.057(3) 0.069(3) 0.066(3) -0.024(2) -0.006(2) -0.001(2)
O6 0.166(5) 0.066(4) 0.112(5) 0.017(3) -0.004(4) 0.026(3)
C1 0.104(6) 0.067(5) 0.062(5) 0.001(4) 0.009(4) -0.010(4)
C2 0.067(5) 0.062(5) 0.064(5) -0.001(4) 0.000(4) -0.004(4)
C3 0.053(4) 0.054(4) 0.056(5) -0.003(4) 0.001(4) -0.002(3)
C4 0.056(4) 0.054(5) 0.061(5) -0.003(4) 0.008(4) 0.004(4)
C5 0.051(4) 0.043(4) 0.048(4) -0.009(3) 0.008(3) 0.002(3)
C6 0.042(4) 0.041(3) 0.045(4) -0.013(3) 0.004(3) 0.001(3)
C7 0.051(4) 0.054(4) 0.044(4) -0.011(3) 0.007(3) 0.010(3)
C8 0.052(4) 0.045(4) 0.043(4) -0.007(3) 0.010(4) 0.009(3)
C9 0.048(4) 0.051(4) 0.049(5) -0.007(3) 0.008(4) 0.007(4)
C10 0.041(4) 0.072(5) 0.061(5) -0.019(4) -0.002(4) -0.002(4)
C11 0.071(5) 0.071(5) 0.078(5) 0.002(4) 0.000(4) -0.007(4)
C12 0.082(5) 0.089(5) 0.063(5) 0.001(4) 0.002(4) 0.011(4)
C13 0.062(4) 0.044(4) 0.052(5) -0.005(4) 0.020(4) 0.008(4)
C14 0.080(5) 0.045(4) 0.064(5) -0.005(4) 0.021(4) 0.005(4)
C15 0.111(7) 0.046(5) 0.087(6) 0.013(5) 0.037(5) 0.024(5)
C16 0.092(6) 0.072(6) 0.084(7) 0.027(5) 0.021(5) 0.033(5)
C17 0.089(6) 0.073(5) 0.071(5) 0.015(5) 0.010(4) 0.016(5)
C18 0.072(5) 0.048(4) 0.060(5) 0.004(4) 0.007(4) 0.017(4)
C19 0.054(4) 0.049(4) 0.048(5) -0.004(4) 0.002(4) 0.009(3)
C20 0.076(5) 0.060(4) 0.055(5) -0.002(4) 0.004(4) 0.008(4)
C21 0.103(6) 0.079(6) 0.055(5) 0.000(5) 0.012(5) 0.022(5)
C22 0.094(6) 0.077(6) 0.070(6) 0.025(5) 0.026(5) 0.011(5)
C23 0.092(6) 0.068(5) 0.076(6) 0.011(5) 0.015(5) -0.005(4)
C24 0.078(5) 0.060(4) 0.049(5) -0.001(4) 0.005(4) -0.001(4)
C25 0.123(8) 0.087(6) 0.185(10) 0.008(6) -0.045(8) 0.003(6)
C26 0.126(8) 0.085(6) 0.192(10) 0.040(6) 0.004(7) 0.000(6)

loop_
_atom_type_symbol
_atom_type_description
_atom_type_scat_dispersion_real
_atom_type_scat_dispersion_imag
_atom_type_scat_source
C C 0.0033 0.0016 'International Tables Vol C Tables 4.2.6.8 and 6.1.1.4'
H H 0.0000 0.0000 'International Tables Vol C Tables 4.2.6.8 and 6.1.1.4'
O O 0.0106 0.0060 'International Tables Vol C Tables 4.2.6.8 and 6.1.1.4'
N N 0.0061 0.0033 'International Tables Vol C Tables 4.2.6.8 and 6.1.1.4'
F F 0.0171 0.0103 'International Tables Vol C Tables 4.2.6.8 and 6.1.1.4'
S S 0.1246 0.1234 'International Tables Vol C Tables 4.2.6.8 and 6.1.1.4'

loop_
_geom_angle_atom_site_label_1
_geom_angle_atom_site_label_2
_geom_angle_atom_site_label_3
_geom_angle
O6 S1 C25 108.3(4)
O6 S1 C26 105.1(4)
C25 S1 C26 99.5(4)
O6 S1 H25D 99.9
C25 S1 H25D 31.2
C26 S1 H25D 130.3
O6 S1 H26F 135.3
C25 S1 H26F 97.3
C26 S1 H26F 33.1
H25D S1 H26F 119.6
O6 S1' C26 105.2(16)
O6 S1' C25 107.9(18)
C26 S1' C25 100.4(14)
C2 N1 O1 106.6(5)
C4 N2 C7 116.9(5)
C4 N2 H2 121.5
C7 N2 H2 121.5
C4 O1 N1 105.9(4)
C8 O2 C10 127.0(5)
C9 O3 C10 126.3(5)
S1 O6 S1' 52.6(11)
C2 C1 H1A 109.5
C2 C1 H1B 109.5
H1A C1 H1B 109.5
C2 C1 H1C 109.5
H1A C1 H1C 109.5
H1B C1 H1C 109.5
N1 C2 C3 112.7(6)
N1 C2 C1 117.6(7)
C3 C2 C1 129.6(7)
C4 C3 C2 103.4(6)
C4 C3 C5 121.9(6)
C2 C3 C5 134.6(6)
C3 C4 N2 127.9(7)
C3 C4 O1 111.4(6)
N2 C4 O1 120.7(6)
C3 C5 C13 114.9(5)
C3 C5 C6 108.1(5)
C13 C5 C6 111.7(4)
C3 C5 H5 107.2
C13 C5 H5 107.2
C6 C5 H5 107.2
C8 C6 C9 114.7(5)
C8 C6 C7 108.3(4)
C9 C6 C7 106.1(4)
C8 C6 C5 110.1(5)
C9 C6 C5 106.8(4)
C7 C6 C5 110.8(4)
N2 C7 C19 110.2(5)
N2 C7 C6 111.6(5)
C19 C7 C6 112.8(5)
N2 C7 H7 107.3
C19 C7 H7 107.3
C6 C7 H7 107.3
O4 C8 O2 116.8(6)
O4 C8 C6 123.7(6)
O2 C8 C6 119.4(5)
O5 C9 O3 117.4(5)
O5 C9 C6 123.5(6)
O3 C9 C6 119.1(6)
O2 C10 O3 112.5(5)
O2 C10 C12 106.5(5)
O3 C10 C12 106.8(5)
O2 C10 C11 108.6(5)
O3 C10 C11 107.7(5)
C12 C10 C11 114.8(5)
C10 C11 H11A 109.5
C10 C11 H11B 109.5
H11A C11 H11B 109.5
C10 C11 H11C 109.5
H11A C11 H11C 109.5
H11B C11 H11C 109.5
C10 C12 H12A 109.5
C10 C12 H12B 109.5
H12A C12 H12B 109.5
C10 C12 H12C 109.5
H12A C12 H12C 109.5
H12B C12 H12C 109.5
C14 C13 C18 118.0(6)
C14 C13 C5 120.3(6)
C18 C13 C5 121.6(5)
C13 C14 C15 120.5(6)
C13 C14 H14 119.8
C15 C14 H14 119.8
C16 C15 C14 118.8(7)
C16 C15 H15 120.6
C14 C15 H15 120.6
C15 C16 C17 123.2(8)
C15 C16 F1 118.6(8)
C17 C16 F1 118.1(9)
C16 C17 C18 117.9(7)
C16 C17 H17 121.0
C18 C17 H17 121.0
C17 C18 C13 121.4(6)
C17 C18 H18 119.3
C13 C18 H18 119.3
C20 C19 C24 118.5(6)
C20 C19 C7 120.1(6)
C24 C19 C7 121.5(6)
C19 C20 C21 120.9(7)
C19 C20 H20 119.6
C21 C20 H20 119.6
C22 C21 C20 118.6(7)
C22 C21 H21 120.7
C20 C21 H21 120.7
C23 C22 F2 119.4(9)
C23 C22 C21 122.2(8)
F2 C22 C21 118.4(9)
C22 C23 C24 118.5(7)
C22 C23 H23 120.7
C24 C23 H23 120.7
C19 C24 C23 121.4(6)
C19 C24 H24 119.3
C23 C24 H24 119.3
S1' C25 S1 45.9(10)
S1' C25 H25A 125.9
S1 C25 H25A 109.5
S1' C25 H25B 123.7
S1 C25 H25B 109.5
H25A C25 H25B 109.5
S1' C25 H25C 63.6
S1 C25 H25C 109.5
H25A C25 H25C 109.5
H25B C25 H25C 109.5
S1' C25 H25D 110.5
S1 C25 H25D 82.0
H25A C25 H25D 28.4
H25B C25 H25D 113.9
H25C C25 H25D 127.8
S1' C25 H25E 109.3
S1 C25 H25E 86.8
H25A C25 H25E 117.0
H25B C25 H25E 22.8
H25C C25 H25E 121.6
H25D C25 H25E 109.5
S1' C25 H25F 108.7
S1 C25 H25F 154.3
H25A C25 H25F 81.4
H25B C25 H25F 87.3
H25C C25 H25F 45.2
H25D C25 H25F 109.5
H25E C25 H25F 109.5
S1' C26 S1 45.9(10)
S1' C26 H26A 125.8
S1 C26 H26A 109.5
S1' C26 H26B 63.6
S1 C26 H26B 109.5
H26A C26 H26B 109.5
S1' C26 H26C 123.8
S1 C26 H26C 109.5
H26A C26 H26C 109.5
H26B C26 H26C 109.5
S1' C26 H26D 109.9
S1 C26 H26D 102.9
H26A C26 H26D 16.7
H26B C26 H26D 98.5
H26C C26 H26D 125.9
S1' C26 H26E 108.7
S1 C26 H26E 145.1
H26A C26 H26E 105.2
H26B C26 H26E 53.7
H26C C26 H26E 60.6
H26D C26 H26E 109.5
S1' C26 H26F 109.7
S1 C26 H26F 70.2
H26A C26 H26F 96.8
H26B C26 H26F 151.5
H26C C26 H26F 48.9
H26D C26 H26F 109.5
H26E C26 H26F 109.5

loop_
_geom_bond_atom_site_label_1
_geom_bond_atom_site_label_2
_geom_bond_distance
S1 O6 1.489(5)
S1 C25 1.705(8)
S1 C26 1.711(8)
S1 H25D 1.8368
S1 H26F 1.6532
S1' O6 1.50(2)
S1' C26 1.69(2)
S1' C25 1.70(3)
F1 C16 1.369(7)
F2 C22 1.355(8)
N1 C2 1.277(7)
N1 O1 1.433(6)
N2 C4 1.346(7)
N2 C7 1.423(6)
N2 H2 0.8600
O1 C4 1.368(7)
O2 C8 1.332(6)
O2 C10 1.418(6)
O3 C9 1.337(6)
O3 C10 1.443(6)
O4 C8 1.193(6)
O5 C9 1.190(6)
C1 C2 1.503(8)
C1 H1A 0.9600
C1 H1B 0.9600
C1 H1C 0.9600
C2 C3 1.430(8)
C3 C4 1.340(7)
C3 C5 1.498(7)
C5 C13 1.518(7)
C5 C6 1.586(7)
C5 H5 0.9800
C6 C8 1.501(7)
C6 C9 1.511(7)
C6 C7 1.584(7)
C7 C19 1.515(8)
C7 H7 0.9800
C10 C12 1.486(8)
C10 C11 1.491(7)
C11 H11A 0.9600
C11 H11B 0.9600
C11 H11C 0.9600
C12 H12A 0.9600
C12 H12B 0.9600
C12 H12C 0.9600
C13 C14 1.377(7)
C13 C18 1.401(7)
C14 C15 1.391(8)
C14 H14 0.9300
C15 C16 1.348(9)
C15 H15 0.9300
C16 C17 1.358(9)
C17 C18 1.373(7)
C17 H17 0.9300
C18 H18 0.9300
C19 C20 1.372(8)
C19 C24 1.376(7)
C20 C21 1.384(8)
C20 H20 0.9300
C21 C22 1.368(9)
C21 H21 0.9300
C22 C23 1.348(9)
C23 C24 1.383(8)
C23 H23 0.9300
C24 H24 0.9300
C25 H25A 0.9600
C25 H25B 0.9600
C25 H25C 0.9600
C25 H25D 0.9600
C25 H25E 0.9600
C25 H25F 0.9600
C26 H26A 0.9600
C26 H26B 0.9600
C26 H26C 0.9600
C26 H26D 0.9600
C26 H26E 0.9600
C26 H26F 0.9600

loop_
_geom_torsion_atom_site_label_1
_geom_torsion_atom_site_label_2
_geom_torsion_atom_site_label_3
_geom_torsion_atom_site_label_4
_geom_torsion
C2 N1 O1 C4 1.4(6)
C25 S1 O6 S1' -51.7(11)
C26 S1 O6 S1' 53.9(12)
C26 S1' O6 S1 -54.7(12)
C25 S1' O6 S1 51.8(13)
O1 N1 C2 C3 -1.6(7)
O1 N1 C2 C1 175.2(4)
N1 C2 C3 C4 1.2(7)
C1 C2 C3 C4 -175.1(6)
N1 C2 C3 C5 179.2(6)
C1 C2 C3 C5 2.9(11)
C2 C3 C4 N2 -178.8(6)
C5 C3 C4 N2 2.9(10)
C2 C3 C4 O1 -0.2(7)
C5 C3 C4 O1 -178.5(5)
C7 N2 C4 C3 -11.8(9)
C7 N2 C4 O1 169.7(5)
N1 O1 C4 C3 -0.7(6)
N1 O1 C4 N2 178.0(5)
C4 C3 C5 C13 -145.8(5)
C2 C3 C5 C13 36.4(9)
C4 C3 C5 C6 -20.3(7)
C2 C3 C5 C6 162.0(6)
C3 C5 C6 C8 -75.9(6)
C13 C5 C6 C8 51.5(6)
C3 C5 C6 C9 159.0(5)
C13 C5 C6 C9 -73.6(6)
C3 C5 C6 C7 43.9(6)
C13 C5 C6 C7 171.3(4)
C4 N2 C7 C19 163.4(5)
C4 N2 C7 C6 37.2(7)
C8 C6 C7 N2 66.4(6)
C9 C6 C7 N2 -170.0(5)
C5 C6 C7 N2 -54.4(6)
C8 C6 C7 C19 -58.3(6)
C9 C6 C7 C19 65.3(6)
C5 C6 C7 C19 -179.1(5)
C10 O2 C8 O4 -174.4(6)
C10 O2 C8 C6 9.1(9)
C9 C6 C8 O4 179.9(5)
C7 C6 C8 O4 -61.8(7)
C5 C6 C8 O4 59.5(7)
C9 C6 C8 O2 -3.7(7)
C7 C6 C8 O2 114.5(5)
C5 C6 C8 O2 -124.2(5)
C10 O3 C9 O5 174.4(6)
C10 O3 C9 C6 -6.4(9)
C8 C6 C9 O5 -178.3(5)
C7 C6 C9 O5 62.1(7)
C5 C6 C9 O5 -56.1(7)
C8 C6 C9 O3 2.6(8)
C7 C6 C9 O3 -116.9(5)
C5 C6 C9 O3 124.8(5)
C8 O2 C10 O3 -11.6(9)
C8 O2 C10 C12 -128.3(6)
C8 O2 C10 C11 107.5(6)
C9 O3 C10 O2 10.2(9)
C9 O3 C10 C12 126.7(6)
C9 O3 C10 C11 -109.5(6)
C3 C5 C13 C14 -140.8(5)
C6 C5 C13 C14 95.5(6)
C3 C5 C13 C18 40.9(7)
C6 C5 C13 C18 -82.8(6)
C18 C13 C14 C15 1.5(9)
C5 C13 C14 C15 -176.8(5)
C13 C14 C15 C16 2.2(10)
C14 C15 C16 C17 -5.2(11)
C14 C15 C16 F1 177.6(6)
C15 C16 C17 C18 4.1(11)
F1 C16 C17 C18 -178.6(6)
C16 C17 C18 C13 -0.1(10)
C14 C13 C18 C17 -2.6(9)
C5 C13 C18 C17 175.7(5)
N2 C7 C19 C20 139.8(5)
C6 C7 C19 C20 -94.7(6)
N2 C7 C19 C24 -42.1(7)
C6 C7 C19 C24 83.4(6)
C24 C19 C20 C21 -0.4(9)
C7 C19 C20 C21 177.7(5)
C19 C20 C21 C22 0.1(10)
C20 C21 C22 C23 0.5(10)
C20 C21 C22 F2 178.4(6)
F2 C22 C23 C24 -178.7(6)
C21 C22 C23 C24 -0.8(11)
C20 C19 C24 C23 0.1(9)
C7 C19 C24 C23 -178.0(6)
C22 C23 C24 C19 0.4(10)
O6 S1' C25 S1 -49.4(13)
C26 S1' C25 S1 60.4(12)
O6 S1 C25 S1' 50.3(9)
C26 S1 C25 S1' -59.2(10)
O6 S1' C26 S1 51.8(13)
C25 S1' C26 S1 -60.1(13)
O6 S1 C26 S1' -52.6(11)
C25 S1 C26 S1' 59.4(10)
